data_7126028
loop_
_publ_author_name
'Giordano, Nico'
'Beavers, Christine M.'
'Kamenev, Konstantin V.'
'Love, Jason B.'
'Pankhurst, James R.'
'Teat, Simon J.'
'Parsons, Simon'

_publ_section_title
;
 Pressure-induced inclusion of neon in the crystal structure of a
 molecular Cu<sub>2</sub>(pacman) complex at 4.67 GPa.
;
_journal_issue 23
_journal_name_full 'Chemical communications (Cambridge, England)'
_journal_page_first 3449
_journal_page_last 3452
_journal_paper_doi 10.1039/c9cc09884d
_journal_volume 56
_journal_year 2020
_chemical_formula_moiety 'C42 H40 Cu2 N8, 3.5(Ne)'
_chemical_formula_sum 'C42 H40 Cu2 N8 Ne3.5'
_chemical_formula_weight 854.53
_space_group_crystal_system monoclinic
_space_group_IT_number 15
_space_group_name_Hall '-C 2yc'
_space_group_name_H-M_alt 'C 1 2/c 1'
_atom_sites_solution_hydrogens geom
_audit_creation_date 2020-01-17
_audit_creation_method
;
Olex2 1.3
(compiled Nov 21 2019 18:26:39 for OlexSys, GUI svn.r6003)
;
_audit_update_record
;
2020-02-09 deposited with the CCDC.	2020-02-17 downloaded from the CCDC.
;
_cell_angle_alpha 90
_cell_angle_beta 84.042(8)
_cell_angle_gamma 90
_cell_formula_units_Z 8
_cell_length_a 24.215(6)
_cell_length_b 9.2391(16)
_cell_length_c 26.599(5)
_cell_measurement_reflns_used 9870
_cell_measurement_temperature 298(2)
_cell_measurement_theta_max 18.069
_cell_measurement_theta_min 2.348
_cell_volume 5919(2)
_computing_cell_refinement 'SAINT v8.37A (Bruker, 2015)'
_computing_data_collection 'Bruker APEX3 Bruker-AXS, Madison WI'
_computing_data_reduction 'SAINT v8.37A (Bruker, 2015)'
_computing_molecular_graphics 'Olex2 1.3 (Dolomanov et al., 2009)'
_computing_publication_material 'Olex2 1.3 (Dolomanov et al., 2009)'
_computing_structure_refinement 'SHELXL 2018/3 (Sheldrick, 2015)'
_computing_structure_solution 'ShelXT (Sheldrick, 2015)'
_diffrn_ambient_temperature 298.15
_diffrn_measured_fraction_theta_full 0.369
_diffrn_measured_fraction_theta_max 0.364
_diffrn_measurement_device_type 'Perkin-Elmer a-Si Detector'
_diffrn_measurement_method '\f scans'
_diffrn_radiation_monochromator 'silicon 111'
_diffrn_radiation_source 'Advanced Light Source Beamline 12.2.2'
_diffrn_radiation_type synchrotron
_diffrn_radiation_wavelength 0.49594
_diffrn_reflns_av_R_equivalents 0.0719
_diffrn_reflns_av_unetI/netI 0.0861
_diffrn_reflns_Laue_measured_fraction_full 0.369
_diffrn_reflns_Laue_measured_fraction_max 0.364
_diffrn_reflns_limit_h_max 19
_diffrn_reflns_limit_h_min -19
_diffrn_reflns_limit_k_max 11
_diffrn_reflns_limit_k_min -11
_diffrn_reflns_limit_l_max 32
_diffrn_reflns_limit_l_min -32
_diffrn_reflns_number 10068
_diffrn_reflns_point_group_measured_fraction_full 0.369
_diffrn_reflns_point_group_measured_fraction_max 0.364
_diffrn_reflns_theta_full 17.311
_diffrn_reflns_theta_max 18.054
_diffrn_reflns_theta_min 1.647
_exptl_absorpt_coefficient_mu 0.580
_exptl_absorpt_correction_T_max 0.7442
_exptl_absorpt_correction_T_min 0.2272
_exptl_absorpt_correction_type multi-scan
_exptl_absorpt_process_details
'SADABS-2016/2 (Bruker,2016/2) was used for absorption correction. wR2(int) was 0.1271 before and 0.0750 after correction. The Ratio of minimum to maximum transmission is 0.3053. The \l/2 correction factor is Not present.'
_exptl_crystal_colour black
_exptl_crystal_colour_primary black
_exptl_crystal_density_diffrn 1.918
_exptl_crystal_description block
_exptl_crystal_F_000 3528
_exptl_crystal_size_max 0.09
_exptl_crystal_size_mid 0.08
_exptl_crystal_size_min 0.07
_refine_diff_density_max 0.297
_refine_diff_density_min -0.327
_refine_diff_density_rms 0.064
_refine_ls_extinction_method none
_refine_ls_goodness_of_fit_ref 0.938
_refine_ls_hydrogen_treatment constr
_refine_ls_matrix_type full
_refine_ls_number_parameters 260
_refine_ls_number_reflns 2208
_refine_ls_number_restraints 52
_refine_ls_restrained_S_all 0.947
_refine_ls_R_factor_all 0.0731
_refine_ls_R_factor_gt 0.0445
_refine_ls_shift/su_max 0.001
_refine_ls_shift/su_mean 0.000
_refine_ls_structure_factor_coef Fsqd
_refine_ls_weighting_details 'w=1/[\s^2^(Fo^2^)+(0.0540P)^2^] where P=(Fo^2^+2Fc^2^)/3'
_refine_ls_weighting_scheme calc
_refine_ls_wR_factor_gt 0.0950
_refine_ls_wR_factor_ref 0.1007
_reflns_Friedel_coverage 0.000
_reflns_number_gt 1477
_reflns_number_total 2208
_reflns_threshold_expression 'I > 2\s(I)'
_cod_data_source_file c9cc09884d3.cif
_cod_data_source_block 5p15gpa
_cod_depositor_comments 'Adding full bibliography for 7126025--7126033.cif.'
_cod_original_formula_sum 'C42 H40 Cu2 N8 Ne3.50'
_cod_database_code 7126028
_shelx_shelxl_version_number 2018/3
_shelx_space_group_comment
;
The symmetry employed for this shelxl refinement is uniquely defined
by the following loop, which should always be used as a source of
symmetry information in preference to the above space-group names.
They are only intended as comments.
;
_shelx_estimated_absorpt_t_max 0.961
_shelx_estimated_absorpt_t_min 0.950
_olex2_refinement_description
;
1. Fixed Uiso
 At 1.2 times of:
  All C(H) groups
 At 1.5 times of:
  All C(H,H,H) groups
2. Restrained distances
 N2-N1
 2.631 with sigma of 0.02
 N3-N1
 3.985 with sigma of 0.02
 N3-N2
 2.621 with sigma of 0.02
 N4-N1
 3.339 with sigma of 0.02
 N4-N2
 3.864 with sigma of 0.02
 N4-N3
 2.541 with sigma of 0.02
 N6-N5
 2.54 with sigma of 0.02
 N7-N5
 3.875 with sigma of 0.02
 N7-N6
 2.623 with sigma of 0.02
 N8-N5
 3.29 with sigma of 0.02
 N8-N6
 3.908 with sigma of 0.02
 N8-N7
 2.604 with sigma of 0.02
 C1-N1
 1.315 with sigma of 0.02
 C1-Cu1
 2.801 with sigma of 0.02
 C36-N1
 1.425 with sigma of 0.02
 C36-Cu1
 3.267 with sigma of 0.02
 C36-C1
 2.33 with sigma of 0.02
 C2-N2
 1.359 with sigma of 0.02
 C2-Cu1
 2.771 with sigma of 0.02
 C5-N2
 1.338 with sigma of 0.02
 C5-Cu1
 2.993 with sigma of 0.02
 C5-C2
 2.209 with sigma of 0.02
 C9-N3
 1.335 with sigma of 0.02
 C9-Cu1
 3.013 with sigma of 0.02
 C12-N3
 1.372 with sigma of 0.02
 C12-Cu1
 2.787 with sigma of 0.02
 C12-C9
 2.209 with sigma of 0.02
 C13-N4
 1.295 with sigma of 0.02
 C13-Cu1
 2.77 with sigma of 0.02
 C14-N4
 1.41 with sigma of 0.02
 C14-Cu1
 2.962 with sigma of 0.02
 C14-C13
 2.406 with sigma of 0.02
 C34-N5
 1.309 with sigma of 0.02
 C34-Cu2
 2.756 with sigma of 0.02
 C35-N5
 1.414 with sigma of 0.02
 C35-Cu2
 3.03 with sigma of 0.02
 C35-C34
 2.404 with sigma of 0.02
 C30-N6
 1.34 with sigma of 0.02
 C30-Cu2
 2.989 with sigma of 0.02
 C33-N6
 1.377 with sigma of 0.02
 C33-Cu2
 2.759 with sigma of 0.02
 C33-C30
 2.217 with sigma of 0.02
 C23-N7
 1.373 with sigma of 0.02
 C23-Cu2
 2.771 with sigma of 0.02
 C26-N7
 1.343 with sigma of 0.02
 C26-Cu2
 3 with sigma of 0.02
 C26-C23
 2.216 with sigma of 0.02
 C21-N8
 1.432 with sigma of 0.02
 C21-Cu2
 3.182 with sigma of 0.02
 C22-N8
 1.312 with sigma of 0.02
 C22-Cu2
 2.771 with sigma of 0.02
 C22-C21
 2.36 with sigma of 0.02
3. Rigid body (RIGU) restrains
 All non-hydrogen atoms
 with sigma for 1-2 distances of 0.004 and sigma for 1-3 distances of 0.004
4.a Aromatic/amide H refined with riding coordinates:
 C1(H1), C3(H3), C4(H4), C10(H10), C11(H11), C13(H13), C15(H15), C20(H20),
 C22(H22), C24(H24), C25(H25), C31(H31), C32(H32), C34(H34), C37(H37), C42(H42)
4.b Idealised Me refined as rotating group:
 C7(H7A,H7B,H7C), C8(H8A,H8B,H8C), C17(H17A,H17B,H17C), C19(H19A,H19B,H19C),
 C28(H28A,H28B,H28C), C29(H29A,H29B,H29C), C39(H39A,H39B,H39C), C41(H41A,H41B,
 H41C)
;
_olex2_submission_special_instructions 'No special instructions were received'

loop_
_space_group_symop_operation_xyz
'x, y, z'
'-x, y, -z+1/2'
'x+1/2, y+1/2, z'
'-x+1/2, y+1/2, -z+1/2'
'-x, -y, -z'
'x, -y, z-1/2'
'-x+1/2, -y+1/2, -z'
'x+1/2, -y+1/2, z-1/2'

loop_
_atom_site_label
_atom_site_type_symbol
_atom_site_fract_x
_atom_site_fract_y
_atom_site_fract_z
_atom_site_U_iso_or_equiv
_atom_site_adp_type
_atom_site_occupancy
_atom_site_site_symmetry_order
_atom_site_calc_flag
_atom_site_refinement_flags_posn
_atom_site_refinement_flags_adp
_atom_site_refinement_flags_occupancy
_atom_site_disorder_assembly
_atom_site_disorder_group
Cu1 Cu 0.75263(7) 0.35854(6) 0.67577(4) 0.0261(9) Uani 1 1 d D . . . .
Cu2 Cu 0.73575(7) 0.57981(6) 0.58096(4) 0.0264(10) Uani 1 1 d D . . . .
N1 N 0.6856(4) 0.5067(4) 0.6765(2) 0.0186(12) Uiso 1 1 d D . . . .
N2 N 0.7889(4) 0.5238(4) 0.6966(2) 0.0210(12) Uiso 1 1 d D . . . .
N3 N 0.8163(4) 0.2515(4) 0.6896(2) 0.0193(12) Uiso 1 1 d D . . . .
N4 N 0.7297(4) 0.1668(4) 0.6550(2) 0.0186(12) Uiso 1 1 d D . . . .
N5 N 0.6619(4) 0.6707(4) 0.5965(2) 0.0230(13) Uiso 1 1 d D . . . .
N6 N 0.7563(4) 0.7742(4) 0.5654(2) 0.0216(13) Uiso 1 1 d D . . . .
N7 N 0.8128(4) 0.5330(4) 0.5678(2) 0.0216(13) Uiso 1 1 d D . . . .
N8 N 0.7259(4) 0.3613(4) 0.5780(2) 0.0193(12) Uiso 1 1 d D . . . .
C1 C 0.7025(5) 0.6324(5) 0.6909(3) 0.0177(14) Uiso 1 1 d D . . . .
H1 H 0.678939 0.712214 0.692405 0.021 Uiso 1 1 calc R U . . .
C2 C 0.7563(5) 0.6450(5) 0.7040(3) 0.0182(14) Uiso 1 1 d D . . . .
C3 C 0.7877(6) 0.7490(5) 0.7270(3) 0.0163(13) Uiso 1 1 d . . . . .
H3 H 0.776349 0.842035 0.736616 0.020 Uiso 1 1 calc R U . . .
C4 C 0.8380(5) 0.6877(5) 0.7326(3) 0.0175(13) Uiso 1 1 d . . . . .
H4 H 0.867482 0.732308 0.746206 0.021 Uiso 1 1 calc R U . . .
C5 C 0.8374(5) 0.5453(5) 0.7142(3) 0.0191(14) Uiso 1 1 d D . . . .
C6 C 0.8847(6) 0.4381(5) 0.7056(3) 0.0180(14) Uiso 1 1 d . . . . .
C7 C 0.9264(7) 0.4642(5) 0.7408(4) 0.0262(16) Uiso 1 1 d . . . . .
H7A H 0.932656 0.566422 0.743493 0.039 Uiso 1 1 calc R U . . .
H7B H 0.960573 0.417347 0.728470 0.039 Uiso 1 1 calc R U . . .
H7C H 0.913402 0.425995 0.773428 0.039 Uiso 1 1 calc R U . . .
C8 C 0.9106(6) 0.4555(6) 0.6504(3) 0.0255(16) Uiso 1 1 d . . . . .
H8A H 0.881996 0.447584 0.628055 0.038 Uiso 1 1 calc R U . . .
H8B H 0.937777 0.381118 0.642523 0.038 Uiso 1 1 calc R U . . .
H8C H 0.927997 0.548683 0.646192 0.038 Uiso 1 1 calc R U . . .
C9 C 0.8627(4) 0.2833(4) 0.7089(3) 0.0170(14) Uiso 1 1 d D . . . .
C10 C 0.8897(6) 0.1546(5) 0.7209(3) 0.0242(15) Uiso 1 1 d . . . . .
H10 H 0.923132 0.146408 0.734960 0.029 Uiso 1 1 calc R U . . .
C11 C 0.8559(6) 0.0423(5) 0.7074(3) 0.0180(14) Uiso 1 1 d . . . . .
H11 H 0.862719 -0.056090 0.710808 0.022 Uiso 1 1 calc R U . . .
C12 C 0.8100(5) 0.1028(4) 0.6878(3) 0.0166(14) Uiso 1 1 d D . . . .
C13 C 0.7633(5) 0.0625(5) 0.6656(3) 0.0177(14) Uiso 1 1 d D . . . .
H13 H 0.756062 -0.033851 0.658611 0.021 Uiso 1 1 calc R U . . .
C14 C 0.6830(5) 0.1616(5) 0.6292(3) 0.0157(14) Uiso 1 1 d D . . . .
C15 C 0.6402(6) 0.0719(5) 0.6415(3) 0.0180(14) Uiso 1 1 d . . . . .
H15 H 0.644237 -0.001049 0.664986 0.022 Uiso 1 1 calc R U . . .
C16 C 0.5905(6) 0.0836(5) 0.6209(3) 0.0222(15) Uiso 1 1 d . . . . .
C17 C 0.5448(7) -0.0178(6) 0.6356(4) 0.0349(18) Uiso 1 1 d . . . . .
H17A H 0.559705 -0.109110 0.644824 0.052 Uiso 1 1 calc R U . . .
H17B H 0.523107 -0.031315 0.607719 0.052 Uiso 1 1 calc R U . . .
H17C H 0.521612 0.021059 0.663904 0.052 Uiso 1 1 calc R U . . .
C18 C 0.5856(6) 0.1954(5) 0.5853(3) 0.0241(15) Uiso 1 1 d . . . . .
C19 C 0.5324(6) 0.2136(6) 0.5636(4) 0.0336(17) Uiso 1 1 d . . . . .
H19A H 0.525711 0.130673 0.543336 0.050 Uiso 1 1 calc R U . . .
H19B H 0.533976 0.298975 0.542894 0.050 Uiso 1 1 calc R U . . .
H19C H 0.502842 0.223088 0.590380 0.050 Uiso 1 1 calc R U . . .
C20 C 0.6308(6) 0.2853(5) 0.5723(3) 0.0216(15) Uiso 1 1 d . . . . .
H20 H 0.627297 0.359045 0.549078 0.026 Uiso 1 1 calc R U . . .
C21 C 0.6795(5) 0.2698(5) 0.5921(3) 0.0175(14) Uiso 1 1 d D . . . .
C22 C 0.7748(5) 0.3022(5) 0.5671(3) 0.0168(14) Uiso 1 1 d D . . . .
H22 H 0.777988 0.201889 0.565891 0.020 Uiso 1 1 calc R U . . .
C23 C 0.8211(6) 0.3859(5) 0.5574(3) 0.0155(16) Uiso 1 1 d D . . . .
C24 C 0.8744(7) 0.3735(5) 0.5325(3) 0.0200(16) Uiso 1 1 d . . . . .
H24 H 0.892224 0.287640 0.522375 0.024 Uiso 1 1 calc R U . . .
C25 C 0.8963(6) 0.5126(5) 0.5256(3) 0.0259(16) Uiso 1 1 d . . . . .
H25 H 0.930779 0.536994 0.509114 0.031 Uiso 1 1 calc R U . . .
C26 C 0.8572(5) 0.6062(5) 0.5477(3) 0.0181(15) Uiso 1 1 d D . . . .
C27 C 0.8565(6) 0.7695(5) 0.5549(3) 0.0163(13) Uiso 1 1 d . . . . .
C28 C 0.8627(7) 0.7916(5) 0.6108(3) 0.0202(14) Uiso 1 1 d . . . . .
H28A H 0.834035 0.739359 0.630764 0.030 Uiso 1 1 calc R U . . .
H28B H 0.859678 0.892850 0.618748 0.030 Uiso 1 1 calc R U . . .
H28C H 0.898367 0.756662 0.618029 0.030 Uiso 1 1 calc R U . . .
C29 C 0.9027(7) 0.8370(5) 0.5216(3) 0.0235(15) Uiso 1 1 d . . . . .
H29A H 0.937303 0.793646 0.528178 0.035 Uiso 1 1 calc R U . . .
H29B H 0.903857 0.938965 0.528395 0.035 Uiso 1 1 calc R U . . .
H29C H 0.896845 0.821858 0.486883 0.035 Uiso 1 1 calc R U . . .
C30 C 0.8027(5) 0.8350(5) 0.5450(3) 0.0159(14) Uiso 1 1 d D . . . .
C31 C 0.7880(6) 0.9690(5) 0.5245(3) 0.0157(14) Uiso 1 1 d . . . . .
H31 H 0.812367 1.035747 0.508149 0.019 Uiso 1 1 calc R U . . .
C32 C 0.7310(6) 0.9833(5) 0.5332(3) 0.0141(14) Uiso 1 1 d . . . . .
H32 H 0.710250 1.062396 0.524471 0.017 Uiso 1 1 calc R U . . .
C33 C 0.7102(5) 0.8583(5) 0.5574(3) 0.0189(14) Uiso 1 1 d D . . . .
C34 C 0.6611(5) 0.8002(5) 0.5755(3) 0.0152(13) Uiso 1 1 d D . . . .
H34 H 0.627894 0.849337 0.573313 0.018 Uiso 1 1 calc R U . . .
C35 C 0.6173(4) 0.5982(5) 0.6216(3) 0.0167(14) Uiso 1 1 d D . . . .
C36 C 0.6307(4) 0.5053(5) 0.6611(3) 0.0171(14) Uiso 1 1 d D . . . .
C37 C 0.5889(6) 0.4167(5) 0.6814(3) 0.0208(14) Uiso 1 1 d . . . . .
H37 H 0.597111 0.350120 0.705743 0.025 Uiso 1 1 calc R U . . .
C38 C 0.5344(6) 0.4198(5) 0.6679(3) 0.0209(14) Uiso 1 1 d . . . . .
C39 C 0.4922(6) 0.3207(5) 0.6904(3) 0.0300(17) Uiso 1 1 d . . . . .
H39A H 0.509718 0.240509 0.705320 0.045 Uiso 1 1 calc R U . . .
H39B H 0.470435 0.285711 0.664738 0.045 Uiso 1 1 calc R U . . .
H39C H 0.468492 0.370368 0.715969 0.045 Uiso 1 1 calc R U . . .
C40 C 0.5239(6) 0.5183(5) 0.6302(3) 0.0193(14) Uiso 1 1 d . . . . .
C41 C 0.4665(7) 0.5355(6) 0.6158(4) 0.0337(17) Uiso 1 1 d . . . . .
H41A H 0.457282 0.453811 0.596029 0.050 Uiso 1 1 calc R U . . .
H41B H 0.464301 0.622473 0.596402 0.050 Uiso 1 1 calc R U . . .
H41C H 0.440880 0.541341 0.645836 0.050 Uiso 1 1 calc R U . . .
C42 C 0.5645(6) 0.6033(5) 0.6084(3) 0.0179(15) Uiso 1 1 d . . . . .
H42 H 0.556342 0.667944 0.583421 0.021 Uiso 1 1 calc R U . . .
Ne1 Ne 1.000000 1.000000 0.500000 0.076(9) Uani 1 2 d S . P . .
Ne2 Ne 0.9923(3) 0.3247(3) 0.54596(18) 0.048(5) Uani 1 1 d . . . . .
Ne3 Ne 0.3659(3) 0.6267(3) 0.58994(16) 0.048(4) Uani 1 1 d . . . . .
Ne4 Ne 0.5174(3) -0.2815(3) 0.70358(16) 0.044(4) Uani 1 1 d . . . . .

loop_
_atom_site_aniso_label
_atom_site_aniso_U_11
_atom_site_aniso_U_22
_atom_site_aniso_U_33
_atom_site_aniso_U_23
_atom_site_aniso_U_13
_atom_site_aniso_U_12
Cu1 0.038(3) 0.0174(3) 0.0258(7) -0.0026(3) -0.0186(12) -0.0009(5)
Cu2 0.040(3) 0.0162(3) 0.0247(7) 0.0028(3) -0.0121(13) -0.0020(5)
Ne1 0.04(3) 0.092(4) 0.092(8) 0.029(4) 0.010(13) -0.022(5)
Ne2 0.040(15) 0.068(2) 0.037(4) 0.0004(17) -0.006(7) 0.013(3)
Ne3 0.055(13) 0.0413(17) 0.050(4) 0.0113(15) -0.015(6) 0.009(2)
Ne4 0.042(13) 0.0505(19) 0.037(3) -0.0140(15) 0.002(6) -0.003(2)

loop_
_atom_type_symbol
_atom_type_description
_atom_type_scat_dispersion_real
_atom_type_scat_dispersion_imag
_atom_type_scat_source
C C 0.0009 0.0007 'International Tables Vol C Tables 4.2.6.8 and 6.1.1.4'
H H 0.0000 0.0000 'International Tables Vol C Tables 4.2.6.8 and 6.1.1.4'
Cu Cu 0.3009 0.6654 'International Tables Vol C Tables 4.2.6.8 and 6.1.1.4'
N N 0.0021 0.0015 'International Tables Vol C Tables 4.2.6.8 and 6.1.1.4'
Ne Ne 0.0113 0.0076 'International Tables Vol C Tables 4.2.6.8 and 6.1.1.4'

loop_
_geom_angle_atom_site_label_1
_geom_angle_atom_site_label_2
_geom_angle_atom_site_label_3
_geom_angle
_geom_angle_site_symmetry_1
_geom_angle_site_symmetry_3
_geom_angle_publ_flag
N2 Cu1 N1 81.5(3) . . ?
N2 Cu1 N3 87.3(3) . . ?
N2 Cu1 N4 168.1(4) . . ?
N3 Cu1 N1 165.8(2) . . ?
N3 Cu1 N4 81.0(3) . . ?
N4 Cu1 N1 110.4(3) . . ?
N5 Cu2 N8 108.8(3) . . ?
N6 Cu2 N5 81.7(3) . . ?
N6 Cu2 N7 86.8(3) . . ?
N6 Cu2 N8 163.6(3) . . ?
N7 Cu2 N5 167.8(2) . . ?
N7 Cu2 N8 83.4(3) . . ?
C1 N1 Cu1 108.4(7) . . ?
C1 N1 C36 115.0(6) . . ?
C36 N1 Cu1 136.3(3) . . ?
C2 N2 Cu1 115.3(6) . . ?
C5 N2 Cu1 133.4(4) . . ?
C5 N2 C2 110.2(5) . . ?
C9 N3 Cu1 134.6(4) . . ?
C9 N3 C12 109.6(6) . . ?
C12 N3 Cu1 114.6(6) . . ?
C13 N4 Cu1 113.8(5) . . ?
C13 N4 C14 129.8(5) . . ?
C14 N4 Cu1 116.3(3) . . ?
C34 N5 Cu2 110.4(8) . . ?
C34 N5 C35 126.6(9) . . ?
C35 N5 Cu2 122.6(4) . . ?
C30 N6 Cu2 133.3(6) . . ?
C30 N6 C33 111.1(5) . . ?
C33 N6 Cu2 111.4(6) . . ?
C23 N7 Cu2 112.0(7) . . ?
C26 N7 Cu2 133.5(5) . . ?
C26 N7 C23 108.7(9) . . ?
C21 N8 Cu2 132.1(6) . . ?
C22 N8 Cu2 108.4(6) . . ?
C22 N8 C21 118.8(5) . . ?
N1 C1 H1 120.7 . . ?
N1 C1 C2 118.7(7) . . ?
C2 C1 H1 120.7 . . ?
N2 C2 C1 115.9(5) . . ?
N2 C2 C3 106.9(8) . . ?
C1 C2 C3 137.0(8) . . ?
C2 C3 H3 126.5 . . ?
C4 C3 C2 107.0(6) . . ?
C4 C3 H3 126.5 . . ?
C3 C4 H4 126.0 . . ?
C3 C4 C5 108.0(8) . . ?
C5 C4 H4 126.0 . . ?
N2 C5 C4 107.8(7) . . ?
N2 C5 C6 122.3(5) . . ?
C4 C5 C6 129.0(9) . . ?
C5 C6 C8 107.5(6) . . ?
C5 C6 C9 110.4(9) . . ?
C7 C6 C5 110.9(7) . . ?
C7 C6 C8 110.6(12) . . ?
C7 C6 C9 112.2(5) . . ?
C9 C6 C8 104.9(5) . . ?
C6 C7 H7A 109.5 . . ?
C6 C7 H7B 109.5 . . ?
C6 C7 H7C 109.5 . . ?
H7A C7 H7B 109.5 . . ?
H7A C7 H7C 109.5 . . ?
H7B C7 H7C 109.5 . . ?
C6 C8 H8A 109.5 . . ?
C6 C8 H8B 109.5 . . ?
C6 C8 H8C 109.5 . . ?
H8A C8 H8B 109.5 . . ?
H8A C8 H8C 109.5 . . ?
H8B C8 H8C 109.5 . . ?
N3 C9 C6 119.6(5) . . ?
N3 C9 C10 109.6(6) . . ?
C10 C9 C6 129.5(9) . . ?
C9 C10 H10 127.1 . . ?
C11 C10 C9 105.7(9) . . ?
C11 C10 H10 127.1 . . ?
C10 C11 H11 126.0 . . ?
C10 C11 C12 108.1(6) . . ?
C12 C11 H11 126.0 . . ?
N3 C12 C11 107.0(7) . . ?
C13 C12 N3 112.3(6) . . ?
C13 C12 C11 140.6(5) . . ?
N4 C13 C12 116.7(5) . . ?
N4 C13 H13 121.6 . . ?
C12 C13 H13 121.6 . . ?
N4 C14 C21 115.8(7) . . ?
C15 C14 N4 123.4(6) . . ?
C15 C14 C21 120.4(8) . . ?
C14 C15 H15 118.7 . . ?
C14 C15 C16 122.6(6) . . ?
C16 C15 H15 118.7 . . ?
C15 C16 C17 120.5(6) . . ?
C15 C16 C18 117.5(10) . . ?
C18 C16 C17 122.0(10) . . ?
C16 C17 H17A 109.5 . . ?
C16 C17 H17B 109.5 . . ?
C16 C17 H17C 109.5 . . ?
H17A C17 H17B 109.5 . . ?
H17A C17 H17C 109.5 . . ?
H17B C17 H17C 109.5 . . ?
C16 C18 C19 118.8(11) . . ?
C20 C18 C16 119.0(10) . . ?
C20 C18 C19 122.1(6) . . ?
C18 C19 H19A 109.5 . . ?
C18 C19 H19B 109.5 . . ?
C18 C19 H19C 109.5 . . ?
H19A C19 H19B 109.5 . . ?
H19A C19 H19C 109.5 . . ?
H19B C19 H19C 109.5 . . ?
C18 C20 H20 118.7 . . ?
C21 C20 C18 122.5(6) . . ?
C21 C20 H20 118.7 . . ?
C14 C21 N8 119.9(8) . . ?
C20 C21 N8 122.2(6) . . ?
C20 C21 C14 117.8(9) . . ?
N8 C22 H22 119.6 . . ?
N8 C22 C23 120.8(6) . . ?
C23 C22 H22 119.6 . . ?
C22 C23 N7 114.5(11) . . ?
C22 C23 C24 138.2(6) . . ?
C24 C23 N7 106.3(9) . . ?
C23 C24 H24 126.0 . . ?
C25 C24 C23 107.9(8) . . ?
C25 C24 H24 126.0 . . ?
C24 C25 H25 126.6 . . ?
C26 C25 C24 106.8(12) . . ?
C26 C25 H25 126.6 . . ?
N7 C26 C25 110.1(6) . . ?
N7 C26 C27 117.0(9) . . ?
C25 C26 C27 132.8(10) . . ?
C26 C27 C28 104.9(4) . . ?
C29 C27 C26 110.0(9) . . ?
C29 C27 C28 112.3(9) . . ?
C30 C27 C26 112.4(8) . . ?
C30 C27 C28 107.3(10) . . ?
C30 C27 C29 110.0(6) . . ?
C27 C28 H28A 109.5 . . ?
C27 C28 H28B 109.5 . . ?
C27 C28 H28C 109.5 . . ?
H28A C28 H28B 109.5 . . ?
H28A C28 H28C 109.5 . . ?
H28B C28 H28C 109.5 . . ?
C27 C29 H29A 109.5 . . ?
C27 C29 H29B 109.5 . . ?
C27 C29 H29C 109.5 . . ?
H29A C29 H29B 109.5 . . ?
H29A C29 H29C 109.5 . . ?
H29B C29 H29C 109.5 . . ?
N6 C30 C27 118.5(6) . . ?
N6 C30 C31 107.1(10) . . ?
C31 C30 C27 133.4(10) . . ?
C30 C31 H31 126.1 . . ?
C32 C31 C30 107.9(10) . . ?
C32 C31 H31 126.1 . . ?
C31 C32 H32 126.1 . . ?
C31 C32 C33 107.8(8) . . ?
C33 C32 H32 126.1 . . ?
C32 C33 N6 106.1(10) . . ?
C34 C33 N6 114.5(6) . . ?
C34 C33 C32 139.4(10) . . ?
N5 C34 C33 117.4(10) . . ?
N5 C34 H34 121.3 . . ?
C33 C34 H34 121.3 . . ?
N5 C35 C36 115.0(8) . . ?
C42 C35 N5 124.5(6) . . ?
C42 C35 C36 120.4(9) . . ?
C35 C36 N1 119.8(8) . . ?
C37 C36 N1 124.3(6) . . ?
C37 C36 C35 115.8(8) . . ?
C36 C37 H37 117.8 . . ?
C36 C37 C38 124.3(6) . . ?
C38 C37 H37 117.8 . . ?
C37 C38 C39 121.4(6) . . ?
C37 C38 C40 116.3(11) . . ?
C40 C38 C39 122.2(10) . . ?
C38 C39 H39A 109.5 . . ?
C38 C39 H39B 109.5 . . ?
C38 C39 H39C 109.5 . . ?
H39A C39 H39B 109.5 . . ?
H39A C39 H39C 109.5 . . ?
H39B C39 H39C 109.5 . . ?
C38 C40 C41 119.9(11) . . ?
C42 C40 C38 120.7(11) . . ?
C42 C40 C41 119.3(6) . . ?
C40 C41 H41A 109.5 . . ?
C40 C41 H41B 109.5 . . ?
C40 C41 H41C 109.5 . . ?
H41A C41 H41B 109.5 . . ?
H41A C41 H41C 109.5 . . ?
H41B C41 H41C 109.5 . . ?
C35 C42 H42 118.8 . . ?
C40 C42 C35 122.3(6) . . ?
C40 C42 H42 118.8 . . ?

loop_
_geom_bond_atom_site_label_1
_geom_bond_atom_site_label_2
_geom_bond_distance
_geom_bond_site_symmetry_2
_geom_bond_publ_flag
Cu1 N1 2.122(7) . ?
Cu1 N2 1.873(5) . ?
Cu1 N3 1.899(7) . ?
Cu1 N4 1.954(4) . ?
Cu2 N5 1.979(9) . ?
Cu2 N6 1.898(5) . ?
Cu2 N7 1.912(10) . ?
Cu2 N8 2.036(4) . ?
N1 C1 1.302(7) . ?
N1 C36 1.431(11) . ?
N2 C2 1.372(9) . ?
N2 C5 1.324(10) . ?
N3 C9 1.316(10) . ?
N3 C12 1.384(5) . ?
N4 C13 1.312(9) . ?
N4 C14 1.381(10) . ?
N5 C34 1.322(6) . ?
N5 C35 1.383(12) . ?
N6 C30 1.321(13) . ?
N6 C33 1.395(12) . ?
N7 C23 1.397(7) . ?
N7 C26 1.334(13) . ?
N8 C21 1.426(12) . ?
N8 C22 1.308(13) . ?
C1 H1 0.9300 . ?
C1 C2 1.388(15) . ?
C2 C3 1.405(10) . ?
C3 H3 0.9300 . ?
C3 C4 1.366(16) . ?
C4 H4 0.9300 . ?
C4 C5 1.404(7) . ?
C5 C6 1.515(14) . ?
C6 C7 1.467(12) . ?
C6 C8 1.544(15) . ?
C6 C9 1.526(8) . ?
C7 H7A 0.9600 . ?
C7 H7B 0.9600 . ?
C7 H7C 0.9600 . ?
C8 H8A 0.9600 . ?
C8 H8B 0.9600 . ?
C8 H8C 0.9600 . ?
C9 C10 1.410(9) . ?
C10 H10 0.9300 . ?
C10 C11 1.392(12) . ?
C11 H11 0.9300 . ?
C11 C12 1.391(13) . ?
C12 C13 1.380(12) . ?
C13 H13 0.9300 . ?
C14 C15 1.341(15) . ?
C14 C21 1.413(8) . ?
C15 H15 0.9300 . ?
C15 C16 1.378(15) . ?
C16 C17 1.473(18) . ?
C16 C18 1.414(8) . ?
C17 H17A 0.9600 . ?
C17 H17B 0.9600 . ?
C17 H17C 0.9600 . ?
C18 C19 1.477(16) . ?
C18 C20 1.388(18) . ?
C19 H19A 0.9600 . ?
C19 H19B 0.9600 . ?
C19 H19C 0.9600 . ?
C20 H20 0.9300 . ?
C20 C21 1.347(14) . ?
C22 H22 0.9300 . ?
C22 C23 1.365(16) . ?
C23 C24 1.392(19) . ?
C24 H24 0.9300 . ?
C24 C25 1.395(11) . ?
C25 H25 0.9300 . ?
C25 C26 1.369(15) . ?
C26 C27 1.521(6) . ?
C27 C28 1.523(9) . ?
C27 C29 1.491(19) . ?
C27 C30 1.484(15) . ?
C28 H28A 0.9600 . ?
C28 H28B 0.9600 . ?
C28 H28C 0.9600 . ?
C29 H29A 0.9600 . ?
C29 H29B 0.9600 . ?
C29 H29C 0.9600 . ?
C30 C31 1.412(8) . ?
C31 H31 0.9300 . ?
C31 C32 1.382(19) . ?
C32 H32 0.9300 . ?
C32 C33 1.390(12) . ?
C33 C34 1.348(17) . ?
C34 H34 0.9300 . ?
C35 C36 1.420(8) . ?
C35 C42 1.361(15) . ?
C36 C37 1.369(16) . ?
C37 H37 0.9300 . ?
C37 C38 1.403(17) . ?
C38 C39 1.455(17) . ?
C38 C40 1.397(8) . ?
C39 H39A 0.9600 . ?
C39 H39B 0.9600 . ?
C39 H39C 0.9600 . ?
C40 C41 1.487(17) . ?
C40 C42 1.343(17) . ?
C41 H41A 0.9600 . ?
C41 H41B 0.9600 . ?
C41 H41C 0.9600 . ?
C42 H42 0.9300 . ?

loop_
_geom_torsion_atom_site_label_1
_geom_torsion_atom_site_label_2
_geom_torsion_atom_site_label_3
_geom_torsion_atom_site_label_4
_geom_torsion
_geom_torsion_site_symmetry_1
_geom_torsion_site_symmetry_2
_geom_torsion_site_symmetry_3
_geom_torsion_site_symmetry_4
_geom_torsion_publ_flag
Cu1 N1 C1 C2 -2.2(10) . . . . ?
Cu1 N1 C36 C35 -115.4(6) . . . . ?
Cu1 N1 C36 C37 63.4(12) . . . . ?
Cu1 N2 C2 C1 -5.3(9) . . . . ?
Cu1 N2 C2 C3 170.7(6) . . . . ?
Cu1 N2 C5 C4 -168.9(7) . . . . ?
Cu1 N2 C5 C6 20.7(13) . . . . ?
Cu1 N3 C9 C6 -25.3(14) . . . . ?
Cu1 N3 C9 C10 166.6(7) . . . . ?
Cu1 N3 C12 C11 -169.5(7) . . . . ?
Cu1 N3 C12 C13 13.3(10) . . . . ?
Cu1 N4 C13 C12 -2.3(11) . . . . ?
Cu1 N4 C14 C15 -130.1(7) . . . . ?
Cu1 N4 C14 C21 42.5(10) . . . . ?
Cu2 N5 C34 C33 -13.0(7) . . . . ?
Cu2 N5 C35 C36 38.0(7) . . . . ?
Cu2 N5 C35 C42 -137.0(6) . . . . ?
Cu2 N6 C30 C27 -33.1(9) . . . . ?
Cu2 N6 C30 C31 157.1(5) . . . . ?
Cu2 N6 C33 C32 -164.1(5) . . . . ?
Cu2 N6 C33 C34 17.6(7) . . . . ?
Cu2 N7 C23 C22 -10.7(7) . . . . ?
Cu2 N7 C23 C24 160.6(5) . . . . ?
Cu2 N7 C26 C25 -152.3(5) . . . . ?
Cu2 N7 C26 C27 30.2(9) . . . . ?
Cu2 N8 C21 C14 -120.2(7) . . . . ?
Cu2 N8 C21 C20 57.6(9) . . . . ?
Cu2 N8 C22 C23 -3.2(7) . . . . ?
N1 Cu1 N2 C2 3.1(5) . . . . ?
N1 Cu1 N2 C5 169.7(9) . . . . ?
N1 Cu1 N3 C9 -33.2(19) . . . . ?
N1 Cu1 N3 C12 132.8(11) . . . . ?
N1 C1 C2 N2 5.0(12) . . . . ?
N1 C1 C2 C3 -169.4(9) . . . . ?
N1 C36 C37 C38 176.9(8) . . . . ?
N2 Cu1 N3 C9 4.4(9) . . . . ?
N2 Cu1 N3 C12 170.4(6) . . . . ?
N2 C2 C3 C4 0.2(10) . . . . ?
N2 C5 C6 C7 -162.8(9) . . . . ?
N2 C5 C6 C8 76.1(10) . . . . ?
N2 C5 C6 C9 -37.9(9) . . . . ?
N3 Cu1 N2 C2 -168.2(5) . . . . ?
N3 Cu1 N2 C5 -1.6(9) . . . . ?
N3 C9 C10 C11 -0.1(11) . . . . ?
N3 C12 C13 N4 -7.0(13) . . . . ?
N4 Cu1 N2 C2 -177.1(13) . . . . ?
N4 Cu1 N2 C5 -11(2) . . . . ?
N4 Cu1 N3 C9 -177.4(9) . . . . ?
N4 Cu1 N3 C12 -11.4(6) . . . . ?
N4 C14 C15 C16 169.5(8) . . . . ?
N4 C14 C21 N8 9.3(11) . . . . ?
N4 C14 C21 C20 -168.6(8) . . . . ?
N5 Cu2 N6 C30 -172.9(7) . . . . ?
N5 Cu2 N6 C33 -18.9(5) . . . . ?
N5 C35 C36 N1 8.3(9) . . . . ?
N5 C35 C36 C37 -170.7(7) . . . . ?
N5 C35 C42 C40 172.1(8) . . . . ?
N6 C30 C31 C32 -0.8(8) . . . . ?
N6 C33 C34 N5 -2.6(9) . . . . ?
N7 Cu2 N6 C30 11.4(6) . . . . ?
N7 Cu2 N6 C33 165.4(5) . . . . ?
N7 C23 C24 C25 -3.4(8) . . . . ?
N7 C26 C27 C28 70.8(11) . . . . ?
N7 C26 C27 C29 -168.3(6) . . . . ?
N7 C26 C27 C30 -45.4(9) . . . . ?
N8 Cu2 N6 C30 -42.0(14) . . . . ?
N8 Cu2 N6 C33 112.0(12) . . . . ?
N8 C22 C23 N7 9.4(9) . . . . ?
N8 C22 C23 C24 -158.0(9) . . . . ?
C1 N1 C36 C35 56.9(10) . . . . ?
C1 N1 C36 C37 -124.2(8) . . . . ?
C1 C2 C3 C4 174.9(11) . . . . ?
C2 N2 C5 C4 -1.8(10) . . . . ?
C2 N2 C5 C6 -172.2(7) . . . . ?
C2 C3 C4 C5 -1.3(11) . . . . ?
C3 C4 C5 N2 1.9(11) . . . . ?
C3 C4 C5 C6 171.4(8) . . . . ?
C4 C5 C6 C7 29.0(12) . . . . ?
C4 C5 C6 C8 -92.1(9) . . . . ?
C4 C5 C6 C9 153.9(8) . . . . ?
C5 N2 C2 C1 -175.0(8) . . . . ?
C5 N2 C2 C3 1.0(9) . . . . ?
C5 C6 C9 N3 39.3(10) . . . . ?
C5 C6 C9 C10 -155.4(8) . . . . ?
C6 C9 C10 C11 -166.7(9) . . . . ?
C7 C6 C9 N3 163.5(11) . . . . ?
C7 C6 C9 C10 -31.1(15) . . . . ?
C8 C6 C9 N3 -76.3(12) . . . . ?
C8 C6 C9 C10 89.0(10) . . . . ?
C9 N3 C12 C11 -0.1(11) . . . . ?
C9 N3 C12 C13 -177.2(9) . . . . ?
C9 C10 C11 C12 0.1(11) . . . . ?
C10 C11 C12 N3 0.0(11) . . . . ?
C10 C11 C12 C13 175.8(13) . . . . ?
C11 C12 C13 N4 177.3(13) . . . . ?
C12 N3 C9 C6 168.2(8) . . . . ?
C12 N3 C9 C10 0.1(11) . . . . ?
C13 N4 C14 C15 53.8(15) . . . . ?
C13 N4 C14 C21 -133.5(9) . . . . ?
C14 N4 C13 C12 173.8(10) . . . . ?
C14 C15 C16 C17 179.9(9) . . . . ?
C14 C15 C16 C18 0.0(13) . . . . ?
C15 C14 C21 N8 -177.8(7) . . . . ?
C15 C14 C21 C20 4.3(12) . . . . ?
C15 C16 C18 C19 -178.2(8) . . . . ?
C15 C16 C18 C20 1.2(13) . . . . ?
C16 C18 C20 C21 0.4(14) . . . . ?
C17 C16 C18 C19 1.9(14) . . . . ?
C17 C16 C18 C20 -178.7(9) . . . . ?
C18 C20 C21 N8 179.1(8) . . . . ?
C18 C20 C21 C14 -3.1(13) . . . . ?
C19 C18 C20 C21 179.8(9) . . . . ?
C21 N8 C22 C23 -174.7(6) . . . . ?
C21 C14 C15 C16 -2.8(13) . . . . ?
C22 N8 C21 C14 48.9(9) . . . . ?
C22 N8 C21 C20 -133.4(8) . . . . ?
C22 C23 C24 C25 164.6(7) . . . . ?
C23 N7 C26 C25 -2.4(7) . . . . ?
C23 N7 C26 C27 -179.8(5) . . . . ?
C23 C24 C25 C26 2.1(7) . . . . ?
C24 C25 C26 N7 0.2(7) . . . . ?
C24 C25 C26 C27 177.1(6) . . . . ?
C25 C26 C27 C28 -105.9(11) . . . . ?
C25 C26 C27 C29 15.0(10) . . . . ?
C25 C26 C27 C30 137.9(9) . . . . ?
C26 N7 C23 C22 -167.7(6) . . . . ?
C26 N7 C23 C24 3.6(8) . . . . ?
C26 C27 C30 N6 47.1(9) . . . . ?
C26 C27 C30 C31 -146.3(8) . . . . ?
C27 C30 C31 C32 -168.5(7) . . . . ?
C28 C27 C30 N6 -67.7(8) . . . . ?
C28 C27 C30 C31 99.0(11) . . . . ?
C29 C27 C30 N6 170.0(6) . . . . ?
C29 C27 C30 C31 -23.4(11) . . . . ?
C30 N6 C33 C32 -4.1(7) . . . . ?
C30 N6 C33 C34 177.6(6) . . . . ?
C30 C31 C32 C33 -1.7(8) . . . . ?
C31 C32 C33 N6 3.4(7) . . . . ?
C31 C32 C33 C34 -178.9(9) . . . . ?
C32 C33 C34 N5 179.9(8) . . . . ?
C33 N6 C30 C27 172.9(5) . . . . ?
C33 N6 C30 C31 3.0(7) . . . . ?
C34 N5 C35 C36 -148.9(6) . . . . ?
C34 N5 C35 C42 36.1(10) . . . . ?
C35 N5 C34 C33 173.2(6) . . . . ?
C35 C36 C37 C38 -4.2(12) . . . . ?
C36 N1 C1 C2 -176.6(8) . . . . ?
C36 C35 C42 C40 -2.7(12) . . . . ?
C36 C37 C38 C39 178.9(8) . . . . ?
C36 C37 C38 C40 1.7(13) . . . . ?
C37 C38 C40 C41 -176.1(7) . . . . ?
C37 C38 C40 C42 0.5(12) . . . . ?
C38 C40 C42 C35 0.1(13) . . . . ?
C39 C38 C40 C41 6.8(12) . . . . ?
C39 C38 C40 C42 -176.7(8) . . . . ?
C41 C40 C42 C35 176.6(8) . . . . ?
C42 C35 C36 N1 -176.5(6) . . . . ?
C42 C35 C36 C37 4.5(11) . . . . ?
